data_7011783
loop_
_publ_author_name
'Carmalt, Claire J.'
'Newport, Anne C.'
'Parkin, Ivan P.'
'White, Andrew J. P.'
'Williams, David J.'

_publ_section_title
;
 Titanium imido complexes as precursors to titanium nitride
;
_journal_issue 21
_journal_name_full 'Journal of the Chemical Society, Dalton Transactions'
_journal_page_first 4055
_journal_paper_doi 10.1039/b204027c
_journal_year 2002
_chemical_formula_sum 'C19.5 H25 Cl3 N4 Ti'
_chemical_formula_weight 469.69
_chemical_name_systematic
; 
? 
;
_space_group_IT_number 33
_symmetry_cell_setting orthorhombic
_symmetry_space_group_name_Hall 'P 2c -2n'
_symmetry_space_group_name_H-M 'P n a 21'
_atom_sites_solution_hydrogens geom
_atom_sites_solution_primary direct
_atom_sites_solution_secondary difmap
_audit_creation_method SHELXL
_cell_angle_alpha 90.00
_cell_angle_beta 90.00
_cell_angle_gamma 90.00
_cell_formula_units_Z 8
_cell_length_a 16.8801(9)
_cell_length_b 9.2147(3)
_cell_length_c 29.0003(11)
_cell_measurement_reflns_used 25
_cell_measurement_temperature 183(2)
_cell_measurement_theta_max 26.39
_cell_measurement_theta_min 11.01
_cell_volume 4510.9(3)
_computing_cell_refinement 'Siemens XSCANS'
_computing_data_collection 'Siemens XSCANS'
_computing_data_reduction 'Siemens SHELXTL'
_computing_molecular_graphics 'Siemens SHELXTL'
_computing_publication_material 'Siemens SHELXTL'
_computing_structure_refinement 'SHELXL-93 (Sheldrick, 1993)'
_computing_structure_solution 'SHELXS-86 (Sheldrick, 1990)'
_diffrn_ambient_temperature 183(2)
_diffrn_measurement_device 'Siemens P4'
_diffrn_measurement_method '\w scans'
_diffrn_radiation_monochromator graphite
_diffrn_radiation_source 'fine-focus sealed tube'
_diffrn_radiation_type CuK\a
_diffrn_radiation_wavelength 1.54178
_diffrn_reflns_av_R_equivalents 0.0000
_diffrn_reflns_av_sigmaI/netI 0.0494
_diffrn_reflns_limit_h_max 18
_diffrn_reflns_limit_h_min 0
_diffrn_reflns_limit_k_max 0
_diffrn_reflns_limit_k_min -10
_diffrn_reflns_limit_l_max 32
_diffrn_reflns_limit_l_min 0
_diffrn_reflns_number 3421
_diffrn_reflns_theta_max 59.99
_diffrn_reflns_theta_min 3.05
_diffrn_standards_interval_count 97
_diffrn_standards_number 3
_exptl_absorpt_coefficient_mu 6.576
_exptl_absorpt_correction_T_max 0.2998
_exptl_absorpt_correction_T_min 0.2147
_exptl_absorpt_correction_type Ellipsoidal
_exptl_crystal_colour Yellow
_exptl_crystal_density_diffrn 1.383
_exptl_crystal_description prisms
_exptl_crystal_F_000 1944
_exptl_crystal_size_max 0.23
_exptl_crystal_size_mid 0.17
_exptl_crystal_size_min 0.13
_refine_diff_density_max 0.243
_refine_diff_density_min -0.287
_refine_diff_density_rms 0.058
_refine_ls_abs_structure_details 'Flack H D (1983), Acta Cryst. A39, 876-881'
_refine_ls_abs_structure_Flack 0.004(11)
_refine_ls_extinction_coef 0.00010(3)
_refine_ls_extinction_expression Fc^*^=kFc[1+0.001xFc^2^\l^3^/sin(2\q)]^-1/4^
_refine_ls_extinction_method SHELXL
_refine_ls_goodness_of_fit_all 1.041
_refine_ls_goodness_of_fit_obs 1.053
_refine_ls_matrix_type full
_refine_ls_number_parameters 497
_refine_ls_number_reflns 3344
_refine_ls_number_restraints 1
_refine_ls_restrained_S_all 1.064
_refine_ls_restrained_S_obs 1.053
_refine_ls_R_factor_all 0.0473
_refine_ls_R_factor_obs 0.0374
_refine_ls_shift/esd_max 0.000
_refine_ls_shift/esd_mean 0.000
_refine_ls_structure_factor_coef Fsqd
_refine_ls_weighting_details 'w=1/[\s^2^(Fo^2^)+(0.0356P)^2^+1.8048P] where P=(Fo^2^+2Fc^2^)/3'
_refine_ls_weighting_scheme calc
_refine_ls_wR_factor_all 0.0867
_refine_ls_wR_factor_obs 0.0805
_reflns_number_observed 3063
_reflns_number_total 3421
_reflns_observed_criterion >2sigma(I)
_cod_data_source_file b204027c.txt
_cod_data_source_block CC0109
_cod_depositor_comments
;
The following automatic conversions were performed:
'_symmetry_cell_setting' value 'Orthorhombic' changed to 'orthorhombic'
according to '/home/saulius/struct/CIF-dictionaries/cif_core.dic'
dictionary named 'cif_core.dic' version 2.4.1 from 2010-06-29.

Automatic conversion script
Id: cif_fix_enum 1527 2010-12-29 10:47:43Z saulius 

The following automatic conversions were performed:

'_refine_ls_weighting_scheme' value 'calc
w=1/[\s^2^(Fo^2^)+(0.0356P)^2^+1.8048P] where P=(Fo^2^+2Fc^2^)/3' was
changed to 'calc'. New tag '_refine_ls_weighting_details' was
created. The value of the new tag was set to
'w=1/[\s^2^(Fo^2^)+(0.0356P)^2^+1.8048P] where P=(Fo^2^+2Fc^2^)/3'.

Automatic conversion script
Id: cif_fix_values 3143 2015-03-26 13:38:13Z robertas 
;
_cod_original_sg_symbol_H-M Pna2(1)
_cod_original_formula_sum 'C19.50 H25 N4 Cl3 Ti'
_cod_database_code 7011783

loop_
_symmetry_equiv_pos_as_xyz
'x, y, z'
'-x, -y, z+1/2'
'x+1/2, -y+1/2, z'
'-x+1/2, y+1/2, z+1/2'

loop_
_atom_site_aniso_label
_atom_site_aniso_U_11
_atom_site_aniso_U_22
_atom_site_aniso_U_33
_atom_site_aniso_U_23
_atom_site_aniso_U_13
_atom_site_aniso_U_12
Ti 0.0192(5) 0.0221(5) 0.0273(5) 0.0006(5) -0.0009(4) -0.0001(4)
Cl1 0.0309(7) 0.0304(7) 0.0305(8) -0.0038(6) 0.0011(6) 0.0013(6)
Cl2 0.0266(7) 0.0328(7) 0.0322(8) -0.0038(6) 0.0038(7) -0.0007(6)
N1 0.022(2) 0.030(3) 0.026(3) 0.003(2) -0.002(2) -0.001(2)
N2 0.026(3) 0.024(3) 0.030(3) 0.005(2) 0.000(2) -0.005(2)
N3 0.026(3) 0.027(3) 0.033(3) 0.001(2) -0.002(2) 0.001(2)
N4 0.028(3) 0.030(2) 0.033(3) 0.000(2) 0.008(2) 0.000(2)
C1 0.024(3) 0.049(4) 0.024(3) 0.005(3) 0.003(3) 0.003(3)
C2 0.053(5) 0.047(4) 0.046(4) 0.005(4) -0.001(4) 0.019(4)
C3 0.037(4) 0.077(6) 0.049(5) -0.013(4) -0.017(4) -0.008(4)
C4 0.050(5) 0.083(6) 0.027(4) 0.016(4) 0.004(4) 0.016(4)
C5 0.029(4) 0.034(3) 0.047(4) 0.001(3) 0.015(3) -0.001(3)
C6 0.036(4) 0.052(4) 0.047(4) -0.002(4) 0.006(3) -0.010(3)
C7 0.031(4) 0.033(3) 0.056(5) 0.010(3) -0.003(3) -0.009(3)
C8 0.032(3) 0.029(3) 0.052(4) 0.003(3) 0.001(3) 0.002(3)
C9 0.027(3) 0.028(3) 0.045(4) 0.004(3) 0.009(3) 0.003(3)
C10 0.032(3) 0.036(3) 0.033(4) -0.002(3) -0.005(3) 0.004(3)
C11 0.028(3) 0.044(4) 0.035(3) 0.006(3) 0.000(3) 0.010(3)
C12 0.026(3) 0.056(4) 0.029(3) 0.008(3) -0.003(3) -0.002(3)
C13 0.032(4) 0.046(4) 0.030(4) 0.000(3) -0.006(3) -0.009(3)
C14 0.033(4) 0.034(3) 0.039(4) -0.006(3) 0.000(3) -0.002(3)
C15 0.032(3) 0.034(3) 0.029(3) 0.007(3) 0.002(3) -0.001(3)
C16 0.051(4) 0.046(4) 0.040(4) 0.016(3) 0.012(4) 0.003(3)
C17 0.061(5) 0.028(3) 0.061(5) 0.005(4) 0.022(4) -0.006(3)
C18 0.042(4) 0.043(4) 0.055(5) -0.018(4) 0.015(4) -0.009(3)
C19 0.028(3) 0.030(3) 0.044(4) -0.003(3) 0.007(3) 0.000(3)
Ti' 0.0227(5) 0.0248(5) 0.0285(5) -0.0003(5) 0.0005(5) 0.0013(4)
Cl1' 0.0324(8) 0.0318(7) 0.0342(8) -0.0051(7) -0.0005(7) -0.0010(6)
Cl2' 0.0302(7) 0.0382(8) 0.0350(9) -0.0072(7) -0.0061(7) 0.0046(6)
N1' 0.020(2) 0.029(3) 0.031(3) -0.002(2) 0.000(2) 0.001(2)
N2' 0.020(3) 0.030(3) 0.035(3) -0.001(2) 0.007(2) 0.001(2)
N3' 0.025(3) 0.036(3) 0.033(3) 0.001(2) 0.000(2) 0.001(2)
N4' 0.031(3) 0.032(3) 0.031(3) 0.005(2) 0.002(2) 0.001(2)
C1' 0.025(3) 0.037(3) 0.033(4) -0.004(3) 0.004(3) -0.003(3)
C2' 0.042(4) 0.042(4) 0.055(5) -0.001(4) 0.005(4) -0.013(3)
C3' 0.029(4) 0.060(5) 0.052(5) -0.005(4) 0.011(3) -0.002(3)
C4' 0.055(5) 0.064(5) 0.032(4) 0.002(4) -0.001(4) -0.001(4)
C5' 0.025(3) 0.038(3) 0.044(4) 0.003(3) -0.001(3) 0.001(3)
C6' 0.041(4) 0.044(4) 0.053(5) 0.006(3) -0.008(4) 0.004(3)
C7' 0.045(4) 0.040(4) 0.049(4) 0.011(4) 0.010(4) 0.017(3)
C8' 0.036(4) 0.032(3) 0.061(5) 0.001(4) 0.010(4) 0.006(3)
C9' 0.034(3) 0.025(3) 0.039(4) 0.004(3) -0.002(3) 0.003(3)
C10' 0.035(4) 0.041(4) 0.044(4) 0.004(3) -0.001(3) -0.007(3)
C11' 0.041(4) 0.072(5) 0.042(4) 0.019(4) -0.004(3) -0.027(4)
C12' 0.020(3) 0.085(6) 0.047(4) 0.015(4) 0.003(3) -0.003(4)
C13' 0.031(4) 0.068(5) 0.037(4) 0.008(4) 0.000(3) 0.012(3)
C14' 0.029(3) 0.042(4) 0.037(4) 0.000(3) 0.004(3) 0.003(3)
C15' 0.032(3) 0.042(4) 0.030(4) 0.006(3) -0.001(3) 0.002(3)
C16' 0.060(5) 0.037(4) 0.037(4) 0.017(3) -0.001(4) 0.000(3)
C17' 0.052(4) 0.031(3) 0.050(4) 0.006(3) -0.010(4) 0.002(3)
C18' 0.054(5) 0.031(3) 0.040(4) -0.002(3) -0.002(3) 0.012(3)
C19' 0.039(4) 0.033(3) 0.028(3) -0.006(3) 0.001(3) 0.006(3)
C20 0.090(7) 0.048(5) 0.051(5) -0.004(4) -0.006(5) 0.009(4)
Cl3 0.087(2) 0.0537(11) 0.0663(13) -0.0061(11) -0.0153(13) 0.0038(11)
Cl4 0.100(2) 0.0529(11) 0.0565(13) 0.0035(10) -0.0016(13) 0.0121(11)

loop_
_atom_site_label
_atom_site_type_symbol
_atom_site_fract_x
_atom_site_fract_y
_atom_site_fract_z
_atom_site_U_iso_or_equiv
_atom_site_thermal_displace_type
_atom_site_occupancy
_atom_site_calc_flag
_atom_site_refinement_flags
_atom_site_disorder_group
Ti Ti 0.54169(6) 0.82504(10) 0.15201(4) 0.0229(2) Uani 1 d . .
Cl1 Cl 0.60557(9) 0.6762(2) 0.09388(5) 0.0306(3) Uani 1 d . .
Cl2 Cl 0.49871(9) 0.9432(2) 0.22330(6) 0.0306(3) Uani 1 d . .
N1 N 0.4618(3) 0.8666(6) 0.1190(2) 0.0263(11) Uani 1 d . .
N2 N 0.6072(3) 1.0251(5) 0.1289(2) 0.0263(12) Uani 1 d . .
N3 N 0.6674(3) 0.7953(5) 0.1927(2) 0.0287(11) Uani 1 d . .
N4 N 0.5010(3) 0.6181(6) 0.1839(2) 0.0303(12) Uani 1 d . .
C1 C 0.4068(4) 0.9118(8) 0.0839(2) 0.0325(15) Uani 1 d . .
C2 C 0.3681(5) 1.0557(8) 0.0981(3) 0.049(2) Uani 1 d . .
H2A H 0.4092(5) 1.1294(8) 0.1027(3) 0.073 Uiso 1 calc R .
H2B H 0.3387(5) 1.0420(8) 0.1269(3) 0.073 Uiso 1 calc R .
H2C H 0.3316(5) 1.0876(8) 0.0739(3) 0.073 Uiso 1 calc R .
C3 C 0.3421(5) 0.7966(10) 0.0768(3) 0.054(2) Uani 1 d . .
H3A H 0.3666(5) 0.7045(10) 0.0677(3) 0.081 Uiso 1 calc R .
H3B H 0.3057(5) 0.8287(10) 0.0525(3) 0.081 Uiso 1 calc R .
H3C H 0.3127(5) 0.7831(10) 0.1056(3) 0.081 Uiso 1 calc R .
C4 C 0.4535(5) 0.9368(10) 0.0390(3) 0.053(2) Uani 1 d . .
H4A H 0.4786(5) 0.8458(10) 0.0294(3) 0.080 Uiso 1 calc R .
H4B H 0.4943(5) 1.0106(10) 0.0442(3) 0.080 Uiso 1 calc R .
H4C H 0.4172(5) 0.9699(10) 0.0148(3) 0.080 Uiso 1 calc R .
C5 C 0.6738(4) 1.0192(7) 0.1030(3) 0.037(2) Uani 1 d . .
H5A H 0.6978(4) 0.9278(7) 0.0971(3) 0.044 Uiso 1 calc R .
C6 C 0.7079(4) 1.1446(8) 0.0848(3) 0.045(2) Uani 1 d . .
H6A H 0.7551(4) 1.1383(8) 0.0670(3) 0.054 Uiso 1 calc R .
C7 C 0.6734(4) 1.2762(7) 0.0924(3) 0.040(2) Uani 1 d . .
H7A H 0.6948(4) 1.3616(7) 0.0789(3) 0.048 Uiso 1 calc R .
C8 C 0.6064(4) 1.2834(7) 0.1202(3) 0.038(2) Uani 1 d . .
H8A H 0.5822(4) 1.3739(7) 0.1272(3) 0.045 Uiso 1 calc R .
C9 C 0.5761(4) 1.1544(7) 0.1374(2) 0.0336(15) Uani 1 d . .
H9A H 0.5303(4) 1.1590(7) 0.1564(2) 0.040 Uiso 1 calc R .
C10 C 0.7170(4) 0.6846(7) 0.1856(2) 0.0338(14) Uani 1 d . .
H10A H 0.6990(4) 0.6059(7) 0.1672(2) 0.041 Uiso 1 calc R .
C11 C 0.7924(4) 0.6777(8) 0.2033(2) 0.0357(14) Uani 1 d . .
H11A H 0.8264(4) 0.5989(8) 0.1959(2) 0.043 Uiso 1 calc R .
C12 C 0.8177(4) 0.7891(8) 0.2323(2) 0.037(2) Uani 1 d . .
H12A H 0.8689(4) 0.7870(8) 0.2459(2) 0.044 Uiso 1 calc R .
C13 C 0.7671(4) 0.9008(8) 0.2405(2) 0.036(2) Uani 1 d . .
H13A H 0.7830(4) 0.9783(8) 0.2599(2) 0.043 Uiso 1 calc R .
C14 C 0.6925(4) 0.9025(7) 0.2207(3) 0.0352(15) Uani 1 d . .
H14A H 0.6580(4) 0.9814(7) 0.2271(3) 0.042 Uiso 1 calc R .
C15 C 0.5286(4) 0.5689(7) 0.2240(2) 0.0317(14) Uani 1 d . .
H15A H 0.5649(4) 0.6276(7) 0.2407(2) 0.038 Uiso 1 calc R .
C16 C 0.5071(5) 0.4371(8) 0.2423(3) 0.046(2) Uani 1 d . .
H16A H 0.5292(5) 0.4049(8) 0.2706(3) 0.055 Uiso 1 calc R .
C17 C 0.4527(5) 0.3518(7) 0.2189(3) 0.050(2) Uani 1 d . .
H17A H 0.4371(5) 0.2600(7) 0.2308(3) 0.060 Uiso 1 calc R .
C18 C 0.4220(5) 0.4031(8) 0.1782(3) 0.046(2) Uani 1 d . .
H18A H 0.3836(5) 0.3484(8) 0.1617(3) 0.056 Uiso 1 calc R .
C19 C 0.4478(4) 0.5360(6) 0.1615(3) 0.034(2) Uani 1 d . .
H19A H 0.4270(4) 0.5702(6) 0.1330(3) 0.041 Uiso 1 calc R .
Ti' Ti 0.66090(6) 0.69182(11) 0.41531(4) 0.0253(2) Uani 1 d . .
Cl1' Cl 0.72017(9) 0.8429(2) 0.47405(6) 0.0328(3) Uani 1 d . .
Cl2' Cl 0.63330(9) 0.5721(2) 0.34201(6) 0.0345(3) Uani 1 d . .
N1' N 0.5808(3) 0.6418(5) 0.4469(2) 0.0267(11) Uani 1 d . .
N2' N 0.7293(3) 0.4965(6) 0.4384(2) 0.0285(12) Uani 1 d . .
N3' N 0.7855(3) 0.7487(6) 0.3775(2) 0.0312(12) Uani 1 d . .
N4' N 0.6090(3) 0.8944(6) 0.3855(2) 0.0311(12) Uani 1 d . .
C1' C 0.5232(4) 0.5914(7) 0.4803(2) 0.0317(14) Uani 1 d . .
C2' C 0.4978(5) 0.4374(8) 0.4682(3) 0.046(2) Uani 1 d . .
H2'A H 0.4721(5) 0.4372(8) 0.4379(3) 0.069 Uiso 1 calc R .
H2'B H 0.4604(5) 0.4018(8) 0.4915(3) 0.069 Uiso 1 calc R .
H2'C H 0.5444(5) 0.3741(8) 0.4674(3) 0.069 Uiso 1 calc R .
C3' C 0.4515(4) 0.6919(9) 0.4807(3) 0.047(2) Uani 1 d . .
H3'A H 0.4263(4) 0.6912(9) 0.4503(3) 0.071 Uiso 1 calc R .
H3'B H 0.4686(4) 0.7908(9) 0.4882(3) 0.071 Uiso 1 calc R .
H3'C H 0.4135(4) 0.6584(9) 0.5040(3) 0.071 Uiso 1 calc R .
C4' C 0.5630(5) 0.5914(9) 0.5273(3) 0.050(2) Uani 1 d . .
H4'A H 0.5794(5) 0.6904(9) 0.5352(3) 0.075 Uiso 1 calc R .
H4'B H 0.6096(5) 0.5281(9) 0.5265(3) 0.075 Uiso 1 calc R .
H4'C H 0.5257(5) 0.5558(9) 0.5506(3) 0.075 Uiso 1 calc R .
C5' C 0.7932(4) 0.5002(7) 0.4661(3) 0.036(2) Uani 1 d . .
H5'A H 0.8158(4) 0.5920(7) 0.4732(3) 0.043 Uiso 1 calc R .
C6' C 0.8273(5) 0.3789(8) 0.4847(3) 0.046(2) Uani 1 d . .
H6'A H 0.8724(5) 0.3874(8) 0.5041(3) 0.055 Uiso 1 calc R .
C7' C 0.7959(5) 0.2449(8) 0.4750(3) 0.045(2) Uani 1 d . .
H7'A H 0.8185(5) 0.1596(8) 0.4879(3) 0.053 Uiso 1 calc R .
C8' C 0.7314(4) 0.2363(8) 0.4466(3) 0.043(2) Uani 1 d . .
H8'A H 0.7091(4) 0.1449(8) 0.4388(3) 0.052 Uiso 1 calc R .
C9' C 0.6995(4) 0.3628(7) 0.4293(2) 0.0324(14) Uani 1 d . .
H9'A H 0.6542(4) 0.3560(7) 0.4101(2) 0.039 Uiso 1 calc R .
C10' C 0.8164(4) 0.8826(8) 0.3750(3) 0.040(2) Uani 1 d . .
H10B H 0.7867(4) 0.9614(8) 0.3871(3) 0.048 Uiso 1 calc R .
C11' C 0.8896(5) 0.9110(10) 0.3557(3) 0.052(2) Uani 1 d . .
H11B H 0.9101(5) 1.0070(10) 0.3550(3) 0.062 Uiso 1 calc R .
C12' C 0.9325(4) 0.7968(10) 0.3375(3) 0.051(2) Uani 1 d . .
H12B H 0.9833(4) 0.8131(10) 0.3244(3) 0.061 Uiso 1 calc R .
C13' C 0.9015(4) 0.6621(10) 0.3387(3) 0.046(2) Uani 1 d . .
H13B H 0.9301(4) 0.5824(10) 0.3262(3) 0.055 Uiso 1 calc R .
C14' C 0.8274(4) 0.6410(8) 0.3582(2) 0.0360(15) Uani 1 d . .
H14B H 0.8054(4) 0.5461(8) 0.3579(2) 0.043 Uiso 1 calc R .
C15' C 0.6239(4) 0.9470(7) 0.3432(3) 0.0348(15) Uani 1 d . .
H15B H 0.6557(4) 0.8908(7) 0.3229(3) 0.042 Uiso 1 calc R .
C16' C 0.5953(5) 1.0791(8) 0.3278(3) 0.045(2) Uani 1 d . .
H16B H 0.6089(5) 1.1148(8) 0.2981(3) 0.054 Uiso 1 calc R .
C17' C 0.5467(5) 1.1572(8) 0.3565(3) 0.044(2) Uani 1 d . .
H17B H 0.5259(5) 1.2480(8) 0.3468(3) 0.053 Uiso 1 calc R .
C18' C 0.5284(5) 1.1031(7) 0.3992(3) 0.042(2) Uani 1 d . .
H18B H 0.4940(5) 1.1547(7) 0.4193(3) 0.050 Uiso 1 calc R .
C19' C 0.5610(4) 0.9725(7) 0.4126(2) 0.0333(14) Uani 1 d . .
H19B H 0.5487(4) 0.9362(7) 0.4424(2) 0.040 Uiso 1 calc R .
C20 C 0.7775(7) 0.3850(9) 0.2724(3) 0.063(2) Uani 1 d . .
H20A H 0.7401(7) 0.4548(9) 0.2865(3) 0.076 Uiso 1 calc R .
H20B H 0.8244(7) 0.4400(9) 0.2616(3) 0.076 Uiso 1 calc R .
Cl3 Cl 0.7319(2) 0.3008(2) 0.22514(9) 0.0689(6) Uani 1 d . .
Cl4 Cl 0.8074(2) 0.2586(2) 0.31442(8) 0.0698(6) Uani 1 d . .

loop_
_atom_type_symbol
_atom_type_description
_atom_type_scat_dispersion_real
_atom_type_scat_dispersion_imag
_atom_type_scat_source
C C 0.0181 0.0091 'International Tables Vol C Tables 4.2.6.8 and 6.1.1.4'
H H 0.0000 0.0000 'International Tables Vol C Tables 4.2.6.8 and 6.1.1.4'
N N 0.0311 0.0180 'International Tables Vol C Tables 4.2.6.8 and 6.1.1.4'
Cl Cl 0.3639 0.7018 'International Tables Vol C Tables 4.2.6.8 and 6.1.1.4'
Ti Ti 0.2191 1.8069 'International Tables Vol C Tables 4.2.6.8 and 6.1.1.4'

loop_
_geom_angle_atom_site_label_1
_geom_angle_atom_site_label_2
_geom_angle_atom_site_label_3
_geom_angle
_geom_angle_site_symmetry_1
_geom_angle_site_symmetry_3
_geom_angle_publ_flag
N1 Ti N4 100.5(2) . . ?
N1 Ti N2 92.2(2) . . ?
N4 Ti N2 167.3(2) . . ?
N1 Ti Cl1 95.1(2) . . ?
N4 Ti Cl1 86.66(14) . . ?
N2 Ti Cl1 92.18(15) . . ?
N1 Ti N3 171.0(2) . . ?
N4 Ti N3 88.3(2) . . ?
N2 Ti N3 79.0(2) . . ?
Cl1 Ti N3 83.46(13) . . ?
N1 Ti Cl2 98.1(2) . . ?
N4 Ti Cl2 86.47(15) . . ?
N2 Ti Cl2 91.86(15) . . ?
Cl1 Ti Cl2 166.06(7) . . ?
N3 Ti Cl2 84.24(13) . . ?
C1 N1 Ti 167.5(5) . . ?
C9 N2 C5 117.9(5) . . ?
C9 N2 Ti 119.1(4) . . ?
C5 N2 Ti 122.7(4) . . ?
C10 N3 C14 117.2(6) . . ?
C10 N3 Ti 123.7(4) . . ?
C14 N3 Ti 118.8(4) . . ?
C15 N4 C19 117.7(6) . . ?
C15 N4 Ti 123.1(5) . . ?
C19 N4 Ti 119.1(5) . . ?
N1 C1 C2 109.5(6) . . ?
N1 C1 C3 110.7(6) . . ?
C2 C1 C3 109.3(6) . . ?
N1 C1 C4 108.2(5) . . ?
C2 C1 C4 108.4(7) . . ?
C3 C1 C4 110.7(7) . . ?
N2 C5 C6 121.3(6) . . ?
C7 C6 C5 119.9(7) . . ?
C6 C7 C8 119.0(6) . . ?
C9 C8 C7 117.9(6) . . ?
N2 C9 C8 123.9(6) . . ?
N3 C10 C11 123.9(6) . . ?
C10 C11 C12 118.4(6) . . ?
C13 C12 C11 118.0(6) . . ?
C12 C13 C14 120.6(7) . . ?
N3 C14 C13 121.8(6) . . ?
N4 C15 C16 123.0(7) . . ?
C15 C16 C17 119.3(7) . . ?
C18 C17 C16 118.3(7) . . ?
C17 C18 C19 119.0(7) . . ?
N4 C19 C18 122.6(7) . . ?
N1' Ti' N4' 97.1(2) . . ?
N1' Ti' N2' 91.8(2) . . ?
N4' Ti' N2' 171.1(2) . . ?
N1' Ti' Cl1' 96.1(2) . . ?
N4' Ti' Cl1' 87.3(2) . . ?
N2' Ti' Cl1' 92.24(15) . . ?
N1' Ti' N3' 172.8(2) . . ?
N4' Ti' N3' 89.1(2) . . ?
N2' Ti' N3' 82.1(2) . . ?
Cl1' Ti' N3' 80.55(14) . . ?
N1' Ti' Cl2' 101.3(2) . . ?
N4' Ti' Cl2' 88.1(2) . . ?
N2' Ti' Cl2' 89.7(2) . . ?
Cl1' Ti' Cl2' 162.48(7) . . ?
N3' Ti' Cl2' 82.49(14) . . ?
C1' N1' Ti' 169.3(5) . . ?
C5' N2' C9' 115.8(6) . . ?
C5' N2' Ti' 124.8(4) . . ?
C9' N2' Ti' 118.8(4) . . ?
C10' N3' C14' 116.9(6) . . ?
C10' N3' Ti' 124.0(5) . . ?
C14' N3' Ti' 119.0(4) . . ?
C19' N4' C15' 117.1(6) . . ?
C19' N4' Ti' 117.4(4) . . ?
C15' N4' Ti' 125.5(5) . . ?
N1' C1' C4' 107.6(5) . . ?
N1' C1' C2' 109.5(5) . . ?
C4' C1' C2' 109.4(6) . . ?
N1' C1' C3' 110.1(6) . . ?
C4' C1' C3' 110.1(6) . . ?
C2' C1' C3' 110.1(6) . . ?
N2' C5' C6' 123.5(7) . . ?
C5' C6' C7' 119.5(7) . . ?
C8' C7' C6' 118.8(7) . . ?
C7' C8' C9' 118.7(7) . . ?
N2' C9' C8' 123.7(7) . . ?
N3' C10' C11' 123.0(7) . . ?
C12' C11' C10' 118.6(7) . . ?
C13' C12' C11' 119.2(7) . . ?
C12' C13' C14' 119.3(7) . . ?
N3' C14' C13' 122.9(7) . . ?
N4' C15' C16' 123.2(7) . . ?
C17' C16' C15' 118.3(7) . . ?
C18' C17' C16' 119.5(7) . . ?
C17' C18' C19' 118.8(7) . . ?
N4' C19' C18' 123.1(7) . . ?
Cl3 C20 Cl4 112.0(5) . . ?

loop_
_geom_bond_atom_site_label_1
_geom_bond_atom_site_label_2
_geom_bond_distance
_geom_bond_site_symmetry_2
_geom_bond_publ_flag
Ti N1 1.697(5) . ?
Ti N4 2.228(5) . ?
Ti N2 2.252(5) . ?
Ti Cl1 2.426(2) . ?
Ti N3 2.444(5) . ?
Ti Cl2 2.447(2) . ?
N1 C1 1.440(8) . ?
N2 C9 1.325(8) . ?
N2 C5 1.353(9) . ?
N3 C10 1.335(8) . ?
N3 C14 1.347(9) . ?
N4 C15 1.331(9) . ?
N4 C19 1.343(9) . ?
C1 C2 1.535(10) . ?
C1 C3 1.537(10) . ?
C1 C4 1.539(10) . ?
C5 C6 1.395(10) . ?
C6 C7 1.363(11) . ?
C7 C8 1.391(11) . ?
C8 C9 1.388(10) . ?
C10 C11 1.374(9) . ?
C11 C12 1.394(10) . ?
C12 C13 1.359(10) . ?
C13 C14 1.384(10) . ?
C15 C16 1.374(10) . ?
C16 C17 1.385(12) . ?
C17 C18 1.375(12) . ?
C18 C19 1.387(10) . ?
Ti' N1' 1.696(5) . ?
Ti' N4' 2.235(5) . ?
Ti' N2' 2.240(5) . ?
Ti' Cl1' 2.417(2) . ?
Ti' N3' 2.429(5) . ?
Ti' Cl2' 2.440(2) . ?
N1' C1' 1.450(8) . ?
N2' C5' 1.346(9) . ?
N2' C9' 1.356(8) . ?
N3' C10' 1.342(9) . ?
N3' C14' 1.342(9) . ?
N4' C19' 1.339(9) . ?
N4' C15' 1.344(9) . ?
C1' C4' 1.521(10) . ?
C1' C2' 1.524(9) . ?
C1' C3' 1.524(10) . ?
C5' C6' 1.369(10) . ?
C6' C7' 1.373(11) . ?
C7' C8' 1.369(12) . ?
C8' C9' 1.377(10) . ?
C10' C11' 1.381(11) . ?
C11' C12' 1.382(13) . ?
C12' C13' 1.348(12) . ?
C13' C14' 1.387(10) . ?
C15' C16' 1.384(10) . ?
C16' C17' 1.372(11) . ?
C17' C18' 1.371(11) . ?
C18' C19' 1.378(10) . ?
C20 Cl3 1.754(9) . ?
C20 Cl4 1.759(9) . ?
